data_1545323
loop_
_publ_author_name
'Li, Guo-Tai'
'Li, Zhi-Ke'
'Gu, Qing'
'You, Shu-Li'

_publ_section_title
;
 Asymmetric Synthesis of 4-Aryl-3,4-dihydrocoumarins by N-Heterocyclic
 Carbene Catalyzed Annulation of Phenols with Enals.
;
_journal_issue 6
_journal_name_full 'Organic letters'
_journal_page_first 1318
_journal_page_last 1321
_journal_paper_doi 10.1021/acs.orglett.7b00088
_journal_volume 19
_journal_year 2017
_chemical_absolute_configuration unk
_chemical_formula_sum 'C18 H18 O5'
_chemical_formula_weight 314.32
_chemical_name_systematic
; 
 ? 
;
_space_group_crystal_system monoclinic
_space_group_IT_number 4
_space_group_name_Hall 'P 2yb'
_space_group_name_H-M_alt 'P 1 21 1'
_symmetry_space_group_name_Hall 'P 2yb'
_symmetry_space_group_name_H-M 'P 1 21 1'
_atom_sites_solution_hydrogens geom
_audit_creation_method SHELXL-2013
_cell_angle_alpha 90
_cell_angle_beta 90.062(2)
_cell_angle_gamma 90
_cell_formula_units_Z 2
_cell_length_a 7.9588(9)
_cell_length_b 5.6834(6)
_cell_length_c 17.1239(19)
_cell_measurement_reflns_used 2994
_cell_measurement_temperature 293(2)
_cell_measurement_theta_max 56.684
_cell_measurement_theta_min 5.118
_cell_volume 774.57(15)
_computing_cell_refinement 'Bruker SMART'
_computing_data_collection 'Bruker SMART'
_computing_data_reduction 'Bruker SHELXTL'
_computing_molecular_graphics 'Bruker SHELXTL'
_computing_publication_material 'Bruker SHELXTL'
_computing_structure_refinement 'SHELXL-2013 (Sheldrick, 2013)'
_computing_structure_solution 'Bruker SHELXTL'
_diffrn_ambient_temperature 293(2)
_diffrn_measured_fraction_theta_full 0.998
_diffrn_measured_fraction_theta_max 0.998
_diffrn_measurement_device_type 'CCD area detector'
_diffrn_measurement_method 'phi and omega scans'
_diffrn_radiation_type MoK\a
_diffrn_radiation_wavelength 0.71073
_diffrn_reflns_av_R_equivalents 0.0230
_diffrn_reflns_av_unetI/netI 0.0337
_diffrn_reflns_Laue_measured_fraction_full 0.998
_diffrn_reflns_Laue_measured_fraction_max 0.998
_diffrn_reflns_limit_h_max 5
_diffrn_reflns_limit_h_min -9
_diffrn_reflns_limit_k_max 6
_diffrn_reflns_limit_k_min -7
_diffrn_reflns_limit_l_max 21
_diffrn_reflns_limit_l_min -21
_diffrn_reflns_number 4723
_diffrn_reflns_point_group_measured_fraction_full 0.992
_diffrn_reflns_point_group_measured_fraction_max 0.990
_diffrn_reflns_theta_full 25.242
_diffrn_reflns_theta_max 25.988
_diffrn_reflns_theta_min 2.379
_exptl_absorpt_coefficient_mu 0.098
_exptl_absorpt_correction_T_max 0.7457
_exptl_absorpt_correction_T_min 0.6252
_exptl_absorpt_correction_type multi-scan
_exptl_absorpt_process_details sadabs
_exptl_crystal_colour colorless
_exptl_crystal_density_diffrn 1.348
_exptl_crystal_description prismatic
_exptl_crystal_F_000 332
_exptl_crystal_size_max 0.211
_exptl_crystal_size_mid 0.165
_exptl_crystal_size_min 0.123
_refine_diff_density_max 0.134
_refine_diff_density_min -0.129
_refine_diff_density_rms 0.030
_refine_ls_abs_structure_details
; 
 Flack x determined using 1226 quotients [(I+)-(I-)]/[(I+)+(I-)] 
 (Parsons and Flack (2004), Acta Cryst. A60, s61). 
;
_refine_ls_abs_structure_Flack 1.3(5)
_refine_ls_extinction_coef 0.155(13)
_refine_ls_extinction_expression Fc^*^=kFc[1+0.001xFc^2^\l^3^/sin(2\q)]^-1/4^
_refine_ls_extinction_method SHELXL
_refine_ls_goodness_of_fit_ref 0.999
_refine_ls_hydrogen_treatment constr
_refine_ls_matrix_type full
_refine_ls_number_parameters 212
_refine_ls_number_reflns 2993
_refine_ls_number_restraints 1
_refine_ls_restrained_S_all 0.999
_refine_ls_R_factor_all 0.0334
_refine_ls_R_factor_gt 0.0317
_refine_ls_shift/su_max 0.000
_refine_ls_shift/su_mean 0.000
_refine_ls_structure_factor_coef Fsqd
_refine_ls_weighting_details 'w=1/[\s^2^(Fo^2^)+(0.0604P)^2^+0.0430P] where P=(Fo^2^+2Fc^2^)/3'
_refine_ls_weighting_scheme calc
_refine_ls_wR_factor_gt 0.0888
_refine_ls_wR_factor_ref 0.0908
_reflns_Friedel_coverage 0.790
_reflns_Friedel_fraction_full 0.985
_reflns_Friedel_fraction_max 0.979
_reflns_number_gt 2843
_reflns_number_total 2993
_reflns_threshold_expression 'I > 2\s(I)'
_cod_data_source_file ol7b00088_si_002.cif
_cod_data_source_block cd214665
_cod_depositor_comments 'Adding full bibliography for 1545323.cif.'
_cod_database_code 1545323
_shelx_space_group_comment
; 
The symmetry employed for this shelxl refinement is uniquely defined 
by the following loop, which should always be used as a source of 
symmetry information in preference to the above space-group names. 
They are only intended as comments. 
;
_shelxl_version_number 2013-4

loop_
_space_group_symop_operation_xyz
'x, y, z'
'-x, y+1/2, -z'

loop_
_atom_site_label
_atom_site_type_symbol
_atom_site_fract_x
_atom_site_fract_y
_atom_site_fract_z
_atom_site_U_iso_or_equiv
_atom_site_adp_type
_atom_site_occupancy
_atom_site_site_symmetry_order
_atom_site_calc_flag
_atom_site_refinement_flags_posn
_atom_site_refinement_flags_adp
O1 O 0.9979(2) 0.7001(4) 0.32928(12) 0.0696(5) Uani 1 1 d . .
O2 O 0.74741(18) 0.5816(3) 0.36270(9) 0.0514(4) Uani 1 1 d . .
O3 O 0.49057(17) -0.0830(3) 0.24473(9) 0.0464(4) Uani 1 1 d . .
O4 O 0.21213(18) 0.3141(3) 0.44976(8) 0.0532(4) Uani 1 1 d . .
O5 O 0.7588(2) 0.5080(4) -0.05803(9) 0.0631(5) Uani 1 1 d . .
C1 C 0.9004(2) 0.5401(4) 0.33009(13) 0.0494(5) Uani 1 1 d . .
C2 C 0.9315(2) 0.2970(5) 0.30150(13) 0.0493(5) Uani 1 1 d . .
H2A H 0.9559 0.1963 0.3458 0.059 Uiso 1 1 calc R U
H2B H 1.0298 0.2980 0.2680 0.059 Uiso 1 1 calc R U
C3 C 0.7825(2) 0.1929(4) 0.25586(12) 0.0412(4) Uani 1 1 d . .
H3 H 0.8002 0.0225 0.2526 0.049 Uiso 1 1 calc R U
C4 C 0.6263(2) 0.2329(4) 0.30462(11) 0.0378(4) Uani 1 1 d . .
C5 C 0.6195(2) 0.4133(4) 0.35796(11) 0.0401(4) Uani 1 1 d . .
C6 C 0.4866(3) 0.4522(4) 0.40869(11) 0.0424(5) Uani 1 1 d . .
H6 H 0.4882 0.5761 0.4442 0.051 Uiso 1 1 calc R U
C7 C 0.3524(2) 0.3001(4) 0.40443(10) 0.0396(4) Uani 1 1 d . .
C8 C 0.3504(2) 0.1157(4) 0.35071(11) 0.0389(4) Uani 1 1 d . .
H8 H 0.2592 0.0137 0.3485 0.047 Uiso 1 1 calc R U
C9 C 0.4849(2) 0.0858(3) 0.30082(10) 0.0369(4) Uani 1 1 d . .
C10 C 0.7741(2) 0.2857(4) 0.17314(11) 0.0399(4) Uani 1 1 d . .
C11 C 0.8499(3) 0.1622(4) 0.11304(13) 0.0510(5) Uani 1 1 d . .
H11 H 0.9054 0.0221 0.1241 0.061 Uiso 1 1 calc R U
C12 C 0.8447(3) 0.2431(5) 0.03718(13) 0.0542(6) Uani 1 1 d . .
H12 H 0.8974 0.1578 -0.0021 0.065 Uiso 1 1 calc R U
C13 C 0.7622(3) 0.4490(4) 0.01912(12) 0.0463(5) Uani 1 1 d . .
C14 C 0.6903(3) 0.5787(4) 0.07877(13) 0.0507(5) Uani 1 1 d . .
H14 H 0.6366 0.7203 0.0679 0.061 Uiso 1 1 calc R U
C15 C 0.6988(3) 0.4965(4) 0.15474(13) 0.0480(5) Uani 1 1 d . .
H15 H 0.6522 0.5865 0.1946 0.058 Uiso 1 1 calc R U
C16 C 0.3433(3) -0.2220(4) 0.23337(14) 0.0510(5) Uani 1 1 d . .
H16A H 0.3262 -0.3212 0.2780 0.076 Uiso 1 1 calc R U
H16B H 0.3566 -0.3178 0.1876 0.076 Uiso 1 1 calc R U
H16C H 0.2478 -0.1206 0.2268 0.076 Uiso 1 1 calc R U
C17 C 0.1991(3) 0.5077(6) 0.50200(15) 0.0641(7) Uani 1 1 d . .
H17A H 0.2848 0.4957 0.5413 0.096 Uiso 1 1 calc R U
H17B H 0.0906 0.5062 0.5264 0.096 Uiso 1 1 calc R U
H17C H 0.2131 0.6520 0.4736 0.096 Uiso 1 1 calc R U
C18 C 0.6648(4) 0.7083(6) -0.07986(16) 0.0775(8) Uani 1 1 d . .
H18A H 0.5497 0.6870 -0.0648 0.116 Uiso 1 1 calc R U
H18B H 0.6712 0.7291 -0.1354 0.116 Uiso 1 1 calc R U
H18C H 0.7097 0.8447 -0.0542 0.116 Uiso 1 1 calc R U

loop_
_atom_site_aniso_label
_atom_site_aniso_U_11
_atom_site_aniso_U_22
_atom_site_aniso_U_33
_atom_site_aniso_U_23
_atom_site_aniso_U_13
_atom_site_aniso_U_12
O1 0.0502(9) 0.0660(12) 0.0926(12) 0.0073(10) 0.0026(8) -0.0200(9)
O2 0.0444(8) 0.0497(9) 0.0599(9) -0.0048(7) 0.0019(6) -0.0115(7)
O3 0.0398(7) 0.0460(8) 0.0535(8) -0.0124(7) 0.0070(6) -0.0024(6)
O4 0.0458(8) 0.0664(10) 0.0474(8) -0.0131(7) 0.0131(6) -0.0052(8)
O5 0.0638(10) 0.0784(12) 0.0470(8) 0.0028(8) 0.0032(7) 0.0067(9)
C1 0.0368(10) 0.0571(14) 0.0543(11) 0.0098(10) -0.0042(8) -0.0072(10)
C2 0.0321(9) 0.0594(13) 0.0564(11) 0.0098(11) 0.0014(8) 0.0013(10)
C3 0.0318(9) 0.0392(10) 0.0527(10) 0.0045(8) 0.0060(7) 0.0032(8)
C4 0.0335(9) 0.0403(10) 0.0396(9) 0.0040(7) 0.0011(7) 0.0021(7)
C5 0.0349(9) 0.0420(10) 0.0435(9) 0.0038(8) -0.0041(7) -0.0030(8)
C6 0.0447(10) 0.0454(11) 0.0371(9) -0.0062(8) -0.0016(7) -0.0004(9)
C7 0.0366(9) 0.0485(11) 0.0338(8) 0.0006(8) 0.0021(7) 0.0030(9)
C8 0.0330(9) 0.0429(10) 0.0408(9) 0.0007(8) 0.0007(7) -0.0017(8)
C9 0.0346(9) 0.0368(9) 0.0392(9) 0.0003(8) -0.0009(7) 0.0040(8)
C10 0.0309(8) 0.0401(10) 0.0485(10) -0.0021(8) 0.0057(7) 0.0001(8)
C11 0.0470(11) 0.0451(12) 0.0610(12) -0.0010(10) 0.0089(9) 0.0118(9)
C12 0.0506(12) 0.0609(14) 0.0513(11) -0.0126(11) 0.0122(9) 0.0084(11)
C13 0.0389(10) 0.0543(13) 0.0456(10) -0.0018(9) 0.0024(8) -0.0042(9)
C14 0.0557(12) 0.0430(12) 0.0536(11) 0.0014(9) 0.0020(9) 0.0095(10)
C15 0.0505(11) 0.0442(11) 0.0495(11) -0.0058(9) 0.0066(8) 0.0095(9)
C16 0.0463(11) 0.0506(13) 0.0559(11) -0.0126(10) 0.0000(9) -0.0058(10)
C17 0.0649(14) 0.0721(16) 0.0554(13) -0.0184(12) 0.0185(11) 0.0009(13)
C18 0.102(2) 0.0754(18) 0.0556(13) 0.0072(13) -0.0133(14) 0.0076(17)

loop_
_atom_type_symbol
_atom_type_description
_atom_type_scat_dispersion_real
_atom_type_scat_dispersion_imag
_atom_type_scat_source
C C 0.0033 0.0016 'International Tables Vol C Tables 4.2.6.8 and 6.1.1.4'
H H 0.0000 0.0000 'International Tables Vol C Tables 4.2.6.8 and 6.1.1.4'
O O 0.0106 0.0060 'International Tables Vol C Tables 4.2.6.8 and 6.1.1.4'

loop_
_geom_angle_atom_site_label_1
_geom_angle_atom_site_label_2
_geom_angle_atom_site_label_3
_geom_angle
C1 O2 C5 120.58(17)
C9 O3 C16 117.36(15)
C7 O4 C17 117.65(18)
C13 O5 C18 117.7(2)
O1 C1 O2 117.0(2)
O1 C1 C2 126.5(2)
O2 C1 C2 116.50(18)
C1 C2 C3 113.33(18)
C1 C2 H2A 108.9
C3 C2 H2A 108.9
C1 C2 H2B 108.9
C3 C2 H2B 108.9
H2A C2 H2B 107.7
C10 C3 C4 115.35(15)
C10 C3 C2 112.00(17)
C4 C3 C2 107.15(16)
C10 C3 H3 107.3
C4 C3 H3 107.3
C2 C3 H3 107.3
C5 C4 C9 116.33(16)
C5 C4 C3 120.72(17)
C9 C4 C3 122.90(17)
C4 C5 C6 124.43(18)
C4 C5 O2 121.31(17)
C6 C5 O2 114.21(18)
C7 C6 C5 117.33(18)
C7 C6 H6 121.3
C5 C6 H6 121.3
O4 C7 C6 124.71(18)
O4 C7 C8 114.28(17)
C6 C7 C8 121.01(17)
C9 C8 C7 119.50(17)
C9 C8 H8 120.2
C7 C8 H8 120.2
O3 C9 C8 123.41(17)
O3 C9 C4 115.25(16)
C8 C9 C4 121.33(17)
C15 C10 C11 117.47(19)
C15 C10 C3 122.46(17)
C11 C10 C3 120.02(19)
C12 C11 C10 121.2(2)
C12 C11 H11 119.4
C10 C11 H11 119.4
C11 C12 C13 120.6(2)
C11 C12 H12 119.7
C13 C12 H12 119.7
O5 C13 C12 115.83(19)
O5 C13 C14 125.2(2)
C12 C13 C14 119.0(2)
C15 C14 C13 119.6(2)
C15 C14 H14 120.2
C13 C14 H14 120.2
C10 C15 C14 122.00(19)
C10 C15 H15 119.0
C14 C15 H15 119.0
O3 C16 H16A 109.5
O3 C16 H16B 109.5
H16A C16 H16B 109.5
O3 C16 H16C 109.5
H16A C16 H16C 109.5
H16B C16 H16C 109.5
O4 C17 H17A 109.5
O4 C17 H17B 109.5
H17A C17 H17B 109.5
O4 C17 H17C 109.5
H17A C17 H17C 109.5
H17B C17 H17C 109.5
O5 C18 H18A 109.5
O5 C18 H18B 109.5
H18A C18 H18B 109.5
O5 C18 H18C 109.5
H18A C18 H18C 109.5
H18B C18 H18C 109.5

loop_
_geom_bond_atom_site_label_1
_geom_bond_atom_site_label_2
_geom_bond_distance
O1 C1 1.196(3)
O2 C1 1.360(3)
O2 C5 1.399(2)
O3 C9 1.359(2)
O3 C16 1.427(3)
O4 C7 1.363(2)
O4 C17 1.422(3)
O5 C13 1.363(3)
O5 C18 1.412(4)
C1 C2 1.487(4)
C2 C3 1.538(3)
C2 H2A 0.9700
C2 H2B 0.9700
C3 C10 1.513(3)
C3 C4 1.516(2)
C3 H3 0.9800
C4 C5 1.374(3)
C4 C9 1.403(3)
C5 C6 1.387(3)
C6 C7 1.376(3)
C6 H6 0.9300
C7 C8 1.394(3)
C8 C9 1.381(3)
C8 H8 0.9300
C10 C15 1.376(3)
C10 C11 1.384(3)
C11 C12 1.379(3)
C11 H11 0.9300
C12 C13 1.377(3)
C12 H12 0.9300
C13 C14 1.384(3)
C14 C15 1.384(3)
C14 H14 0.9300
C15 H15 0.9300
C16 H16A 0.9600
C16 H16B 0.9600
C16 H16C 0.9600
C17 H17A 0.9600
C17 H17B 0.9600
C17 H17C 0.9600
C18 H18A 0.9600
C18 H18B 0.9600
C18 H18C 0.9600

loop_
_geom_torsion_atom_site_label_1
_geom_torsion_atom_site_label_2
_geom_torsion_atom_site_label_3
_geom_torsion_atom_site_label_4
_geom_torsion
C5 O2 C1 O1 172.55(19)
C5 O2 C1 C2 -9.5(3)
O1 C1 C2 C3 -138.3(2)
O2 C1 C2 C3 44.0(3)
C1 C2 C3 C10 78.4(2)
C1 C2 C3 C4 -49.1(2)
C10 C3 C4 C5 -100.5(2)
C2 C3 C4 C5 25.0(2)
C10 C3 C4 C9 82.2(2)
C2 C3 C4 C9 -152.31(18)
C9 C4 C5 C6 2.2(3)
C3 C4 C5 C6 -175.23(18)
C9 C4 C5 O2 -175.02(16)
C3 C4 C5 O2 7.5(3)
C1 O2 C5 C4 -17.3(3)
C1 O2 C5 C6 165.23(18)
C4 C5 C6 C7 -0.6(3)
O2 C5 C6 C7 176.82(17)
C17 O4 C7 C6 3.9(3)
C17 O4 C7 C8 -175.4(2)
C5 C6 C7 O4 -179.76(18)
C5 C6 C7 C8 -0.5(3)
O4 C7 C8 C9 179.14(18)
C6 C7 C8 C9 -0.2(3)
C16 O3 C9 C8 5.4(3)
C16 O3 C9 C4 -173.96(17)
C7 C8 C9 O3 -177.33(18)
C7 C8 C9 C4 2.0(3)
C5 C4 C9 O3 176.49(17)
C3 C4 C9 O3 -6.1(3)
C5 C4 C9 C8 -2.9(3)
C3 C4 C9 C8 174.50(18)
C4 C3 C10 C15 39.1(3)
C2 C3 C10 C15 -83.8(2)
C4 C3 C10 C11 -143.6(2)
C2 C3 C10 C11 93.5(2)
C15 C10 C11 C12 -2.3(3)
C3 C10 C11 C12 -179.8(2)
C10 C11 C12 C13 -0.6(4)
C18 O5 C13 C12 175.3(2)
C18 O5 C13 C14 -4.7(4)
C11 C12 C13 O5 -177.4(2)
C11 C12 C13 C14 2.6(3)
O5 C13 C14 C15 178.3(2)
C12 C13 C14 C15 -1.7(3)
C11 C10 C15 C14 3.3(3)
C3 C10 C15 C14 -179.3(2)
C13 C14 C15 C10 -1.3(4)
